data_7719023
loop_
_publ_author_name
'Benz, Maximilian'
'Endra&#xdf;, Simon M J'
'Klap&#xf6;tke, Thomas M'
'Stierstorfer, J&#xf6;rg'
'Strey, Sadiq'

_publ_section_title
;
 1-Amino-5-nitriminotetrazolate as a promising anion in safe yet powerful
 energetic coordination compounds.
;
_journal_issue 15
_journal_name_full 'Dalton transactions (Cambridge, England : 2003)'
_journal_page_first 6156
_journal_page_last 6166
_journal_paper_doi 10.1039/d4dt03086a
_journal_volume 54
_journal_year 2025
_chemical_compound_source '1,4-ditetrazol-1-yl-propane bis(1-amino-5-nitriminotetrazolato) copper(II)'
_chemical_formula_moiety 'C12 H20 Cu N30 O4'
_chemical_formula_sum 'C12 H20 Cu N30 O4'
_chemical_formula_weight 712.12
_chemical_name_systematic '1,4-ditetrazol-1-yl-propane bis(1-amino-5-nitriminotetrazolato) copper(II)'
_space_group_IT_number 2
_space_group_name_Hall '-P 1'
_space_group_name_H-M_alt 'P -1'
_symmetry_cell_setting triclinic
_symmetry_Int_Tables_number 2
_symmetry_space_group_name_Hall '-P 1'
_symmetry_space_group_name_H-M 'P -1'
_atom_sites_solution_hydrogens mixed
_atom_sites_solution_primary dual
_audit_creation_date 2024-01-22
_audit_creation_method
;
Olex2 1.5
(compiled 2023.08.24 svn.re1ec1418 for OlexSys, GUI svn.r6817)
;
_audit_update_record
;
2024-10-29 deposited with the CCDC.	2025-03-04 downloaded from the CCDC.
;
_cell_angle_alpha 81.323(6)
_cell_angle_beta 77.233(6)
_cell_angle_gamma 86.399(6)
_cell_formula_units_Z 1
_cell_length_a 7.1719(5)
_cell_length_b 8.6415(6)
_cell_length_c 10.9893(9)
_cell_measurement_reflns_used 1856
_cell_measurement_temperature 123
_cell_measurement_theta_max 29.6880
_cell_measurement_theta_min 2.3880
_cell_volume 656.32(9)
_computing_cell_refinement 'CrysAlisPro 1.171.40.82a (Rigaku OD, 2020)'
_computing_data_collection 'CrysAlisPro 1.171.40.82a (Rigaku OD, 2020)'
_computing_data_reduction 'CrysAlisPro 1.171.40.82a (Rigaku OD, 2020)'
_computing_molecular_graphics 'Diamond 2.1c, Crystal Impact GbR'
_computing_publication_material 'Encifer 1.5.1, CCDC 2014'
_computing_structure_refinement 'SHELXL 2018/1 (Sheldrick, 2015)'
_computing_structure_solution 'SHELXT 2018/2 (Sheldrick, 2018)'
_diffrn_ambient_temperature 123
_diffrn_detector 'CCD plate'
_diffrn_detector_area_resol_mean 15.9809
_diffrn_detector_type Sapphire3
_diffrn_measured_fraction_theta_full 0.984
_diffrn_measured_fraction_theta_max 0.984
_diffrn_measurement_details
;
List of Runs (angles in degrees, time in seconds):

  # Type    Start    End  Width  t~exp~   \w     \q     \k     \f   Frames
#--------------------------------------------------------------------------
  1  \w     18.00  87.00   1.00    3.00    --   20.19  57.00-180.00   69
  2  \w     -5.00  39.00   1.00    3.00    --   20.19  77.00 150.00   44
  3  \w     -5.00  30.00   1.00    3.00    --   20.19  77.00 -90.00   35
  4  \w    -42.00  37.00   1.00    3.00    --   20.19 -57.00 -90.00   79
  5  \w     -7.00  33.00   1.00    3.00    --   20.19  77.00  30.00   40
  6  \w    -41.00 -14.00   1.00    3.00    --   20.19 -57.00   0.00   27
  7  \w    -43.00  37.00   1.00    3.00    --   20.19 -57.00  30.00   80
;
_diffrn_measurement_device 'four-circle diffractometer'
_diffrn_measurement_device_type 'XCalibur Sapphire 3'
_diffrn_measurement_method '\w scans'
_diffrn_orient_matrix_UB_11 -0.0169797000
_diffrn_orient_matrix_UB_12 0.0464474000
_diffrn_orient_matrix_UB_13 0.0495639000
_diffrn_orient_matrix_UB_21 -0.0790362000
_diffrn_orient_matrix_UB_22 -0.0462793000
_diffrn_orient_matrix_UB_23 0.0320700000
_diffrn_orient_matrix_UB_31 0.0613032000
_diffrn_orient_matrix_UB_32 -0.0510043000
_diffrn_orient_matrix_UB_33 0.0313585000
_diffrn_radiation_monochromator graphite
_diffrn_radiation_probe x-ray
_diffrn_radiation_type MoK\a
_diffrn_radiation_wavelength 0.71073
_diffrn_reflns_av_R_equivalents 0.0485
_diffrn_reflns_av_sigmaI/netI 0.0675
_diffrn_reflns_av_unetI/netI 0.0658
_diffrn_reflns_Laue_measured_fraction_full 0.984
_diffrn_reflns_Laue_measured_fraction_max 0.984
_diffrn_reflns_limit_h_max 8
_diffrn_reflns_limit_h_min -8
_diffrn_reflns_limit_k_max 10
_diffrn_reflns_limit_k_min -7
_diffrn_reflns_limit_l_max 13
_diffrn_reflns_limit_l_min -13
_diffrn_reflns_number 4779
_diffrn_reflns_point_group_measured_fraction_full 0.984
_diffrn_reflns_point_group_measured_fraction_max 0.984
_diffrn_reflns_theta_full 25.242
_diffrn_reflns_theta_max 26.364
_diffrn_reflns_theta_min 1.919
_diffrn_source 'fine-focus sealed X-ray tube'
_exptl_absorpt_coefficient_mu 0.922
_exptl_absorpt_correction_T_max 1.00000
_exptl_absorpt_correction_T_min 0.69839
_exptl_absorpt_correction_type multi-scan
_exptl_absorpt_process_details
;
CrysAlisPro 1.171.40.82a (Rigaku Oxford Diffraction, 2020)
Empirical absorption correction using spherical harmonics,
implemented in SCALE3 ABSPACK scaling algorithm.
;
_exptl_crystal_colour blue
_exptl_crystal_density_diffrn 1.802
_exptl_crystal_description block
_exptl_crystal_F_000 363
_exptl_crystal_size_max 0.5
_exptl_crystal_size_mid 0.4
_exptl_crystal_size_min 0.1
_refine_diff_density_max 0.936
_refine_diff_density_min -0.743
_refine_diff_density_rms 0.108
_refine_ls_extinction_method none
_refine_ls_goodness_of_fit_ref 1.044
_refine_ls_hydrogen_treatment mixed
_refine_ls_matrix_type full
_refine_ls_number_parameters 222
_refine_ls_number_reflns 2631
_refine_ls_number_restraints 0
_refine_ls_restrained_S_all 1.044
_refine_ls_R_factor_all 0.0595
_refine_ls_R_factor_gt 0.0507
_refine_ls_shift/su_max 0.000
_refine_ls_shift/su_mean 0.000
_refine_ls_structure_factor_coef Fsqd
_refine_ls_weighting_details 'w=1/[\s^2^(Fo^2^)+(0.0840P)^2^+0.0068P] where P=(Fo^2^+2Fc^2^)/3'
_refine_ls_weighting_scheme calc
_refine_ls_wR_factor_gt 0.1298
_refine_ls_wR_factor_ref 0.1419
_reflns_Friedel_coverage 0.000
_reflns_number_gt 2256
_reflns_number_total 2631
_reflns_threshold_expression 'I > 2\s(I)'
_cod_data_source_file d4dt03086a2.cif
_cod_data_source_block sx013
_cod_original_cell_volume 656.33(9)
_cod_database_code 7719023
_shelx_space_group_comment
;
The symmetry employed for this shelxl refinement is uniquely defined
by the following loop, which should always be used as a source of
symmetry information in preference to the above space-group names.
They are only intended as comments.
;
_shelx_estimated_absorpt_t_min 0.656
_shelx_estimated_absorpt_t_max 0.913
_olex2_submission_original_sample_id sx013
_olex2_submission_special_instructions 'No special instructions were received'

loop_
_space_group_symop_operation_xyz
'x, y, z'
'-x, -y, -z'

loop_
_atom_site_label
_atom_site_type_symbol
_atom_site_fract_x
_atom_site_fract_y
_atom_site_fract_z
_atom_site_U_iso_or_equiv
_atom_site_adp_type
_atom_site_occupancy
_atom_site_site_symmetry_order
_atom_site_calc_flag
_atom_site_refinement_flags_posn
_atom_site_refinement_flags_adp
_atom_site_refinement_flags_occupancy
_atom_site_disorder_assembly
_atom_site_disorder_group
Cu1 Cu 0.500000 0.000000 1.000000 0.0169(2) Uani 1 2 d S . P . .
O1 O 0.4972(3) -0.0242(2) 0.7850(2) 0.0242(5) Uani 1 1 d . . . . .
N11 N 0.4131(3) 0.2235(3) 0.9641(2) 0.0170(5) Uani 1 1 d . . . . .
O2 O 0.5960(4) -0.1418(3) 0.6194(2) 0.0351(6) Uani 1 1 d . . . . .
N8 N 0.3562(3) 0.4574(3) 0.8826(2) 0.0180(5) Uani 1 1 d . . . . .
N4 N 0.7593(3) 0.0601(3) 0.8993(2) 0.0189(5) Uani 1 1 d . . . . .
N12 N 0.1358(3) 0.5983(3) 0.5959(2) 0.0218(6) Uani 1 1 d . . . . .
N1 N 1.0247(3) 0.0973(3) 0.7645(3) 0.0241(6) Uani 1 1 d . . . . .
N3 N 0.8758(4) 0.1460(3) 0.9448(3) 0.0247(6) Uani 1 1 d . . . . .
N10 N 0.3016(4) 0.3009(3) 1.0543(2) 0.0223(6) Uani 1 1 d . . . . .
N7 N 0.6332(4) -0.0723(3) 0.7013(3) 0.0244(6) Uani 1 1 d . . . . .
N9 N 0.2683(4) 0.4427(3) 1.0057(3) 0.0253(6) Uani 1 1 d . . . . .
N13 N 0.2142(4) 0.4746(3) 0.5400(3) 0.0266(6) Uani 1 1 d . . . . .
N6 N 0.8155(4) -0.0487(3) 0.6956(3) 0.0231(6) Uani 1 1 d . . . . .
N14 N 0.2857(4) 0.5277(3) 0.4235(3) 0.0310(6) Uani 1 1 d . . . . .
N2 N 1.0356(4) 0.1690(3) 0.8635(3) 0.0273(6) Uani 1 1 d . . . . .
N15 N 0.2565(4) 0.6849(3) 0.4021(3) 0.0339(7) Uani 1 1 d . . . . .
N5 N 1.1717(4) 0.0910(4) 0.6572(3) 0.0326(7) Uani 1 1 d . . . . .
C4 C 0.1533(4) 0.6718(3) 0.7992(3) 0.0206(6) Uani 1 1 d . . . . .
H4A H 0.080639 0.669747 0.887132 0.025 Uiso 1 1 calc R U . . .
H4B H 0.160268 0.782551 0.759432 0.025 Uiso 1 1 calc R U . . .
C2 C 0.4450(4) 0.3221(3) 0.8584(3) 0.0187(6) Uani 1 1 d . . . . .
H2 H 0.518101 0.300398 0.779221 0.022 Uiso 1 1 calc R U . . .
C3 C 0.3547(4) 0.6090(3) 0.8017(3) 0.0202(6) Uani 1 1 d . . . . .
H3A H 0.423536 0.596896 0.714905 0.024 Uiso 1 1 calc R U . . .
H3B H 0.423425 0.685452 0.832787 0.024 Uiso 1 1 calc R U . . .
C5 C 0.0432(4) 0.5844(4) 0.7301(3) 0.0224(6) Uani 1 1 d . . . . .
H5C H 0.037735 0.472546 0.767104 0.027 Uiso 1 1 calc R U . . .
H5D H -0.089416 0.627859 0.739545 0.027 Uiso 1 1 calc R U . . .
C1 C 0.8542(4) 0.0309(3) 0.7851(3) 0.0203(6) Uani 1 1 d . . . . .
C6 C 0.1632(5) 0.7259(4) 0.5100(3) 0.0309(8) Uani 1 1 d . . . . .
H6 H 0.122005 0.829498 0.524416 0.037 Uiso 1 1 calc R U . . .
H5A H 1.280(7) 0.061(5) 0.690(5) 0.061(14) Uiso 1 1 d . . . . .
H5B H 1.175(6) 0.184(5) 0.631(5) 0.051(14) Uiso 1 1 d . . . . .

loop_
_atom_site_aniso_label
_atom_site_aniso_U_11
_atom_site_aniso_U_22
_atom_site_aniso_U_33
_atom_site_aniso_U_23
_atom_site_aniso_U_13
_atom_site_aniso_U_12
Cu1 0.0182(3) 0.0166(3) 0.0137(3) 0.0014(2) -0.0016(2) 0.00086(19)
O1 0.0250(11) 0.0270(12) 0.0186(12) -0.0013(9) -0.0024(9) 0.0011(8)
N11 0.0162(12) 0.0202(13) 0.0128(13) -0.0004(10) -0.0013(9) 0.0006(9)
O2 0.0464(15) 0.0387(14) 0.0199(13) -0.0071(11) 0.0000(10) -0.0155(11)
N8 0.0208(12) 0.0181(12) 0.0127(13) 0.0019(10) -0.0017(9) 0.0000(9)
N4 0.0189(12) 0.0168(12) 0.0204(14) -0.0015(10) -0.0044(10) 0.0014(9)
N12 0.0269(14) 0.0257(14) 0.0118(13) -0.0033(10) -0.0030(10) 0.0047(10)
N1 0.0184(13) 0.0277(14) 0.0215(15) 0.0053(11) -0.0002(10) -0.0006(10)
N3 0.0232(13) 0.0228(14) 0.0285(16) -0.0001(11) -0.0081(11) -0.0023(10)
N10 0.0279(14) 0.0210(13) 0.0140(13) 0.0019(10) -0.0001(10) 0.0052(10)
N7 0.0352(15) 0.0219(13) 0.0133(13) 0.0031(10) -0.0015(11) -0.0057(11)
N9 0.0315(14) 0.0261(14) 0.0139(14) 0.0017(11) -0.0003(10) 0.0056(11)
N13 0.0325(15) 0.0239(14) 0.0211(15) -0.0040(11) -0.0015(11) 0.0035(11)
N6 0.0269(14) 0.0206(13) 0.0182(14) 0.0018(10) -0.0001(10) -0.0017(10)
N14 0.0401(16) 0.0296(15) 0.0199(16) -0.0063(12) 0.0013(12) 0.0038(12)
N2 0.0247(14) 0.0257(14) 0.0299(17) 0.0042(12) -0.0070(12) -0.0047(11)
N15 0.0457(17) 0.0338(16) 0.0167(15) 0.0005(12) 0.0008(12) 0.0047(13)
N5 0.0222(15) 0.0415(19) 0.0271(17) 0.0062(14) 0.0023(12) -0.0020(13)
C4 0.0262(15) 0.0221(15) 0.0125(15) -0.0023(12) -0.0041(12) 0.0066(12)
C2 0.0199(15) 0.0198(14) 0.0141(15) 0.0014(11) -0.0021(11) 0.0022(11)
C3 0.0248(15) 0.0177(14) 0.0156(16) 0.0050(12) -0.0037(12) -0.0026(11)
C5 0.0269(16) 0.0253(16) 0.0119(16) 0.0009(12) -0.0010(12) 0.0028(12)
C1 0.0212(15) 0.0162(14) 0.0199(17) 0.0058(12) -0.0029(12) 0.0009(11)
C6 0.0417(19) 0.0291(17) 0.0168(17) 0.0022(13) -0.0016(14) 0.0079(14)

loop_
_atom_type_symbol
_atom_type_description
_atom_type_scat_dispersion_real
_atom_type_scat_dispersion_imag
_atom_type_scat_source
C C 0.0033 0.0016 'International Tables Vol C Tables 4.2.6.8 and 6.1.1.4'
H H 0.0000 0.0000 'International Tables Vol C Tables 4.2.6.8 and 6.1.1.4'
Cu Cu 0.3201 1.2651 'International Tables Vol C Tables 4.2.6.8 and 6.1.1.4'
N N 0.0061 0.0033 'International Tables Vol C Tables 4.2.6.8 and 6.1.1.4'
O O 0.0106 0.0060 'International Tables Vol C Tables 4.2.6.8 and 6.1.1.4'

loop_
_geom_angle_atom_site_label_1
_geom_angle_atom_site_label_2
_geom_angle_atom_site_label_3
_geom_angle
_geom_angle_site_symmetry_1
_geom_angle_site_symmetry_3
_geom_angle_publ_flag
O1 Cu1 O1 180.0 . 2_657 ?
N11 Cu1 O1 92.34(9) . 2_657 ?
N11 Cu1 O1 87.66(9) . . ?
N11 Cu1 O1 87.66(9) 2_657 2_657 ?
N11 Cu1 O1 92.34(9) 2_657 . ?
N11 Cu1 N11 180.0 2_657 . ?
N4 Cu1 O1 106.01(9) 2_657 . ?
N4 Cu1 O1 106.01(9) . 2_657 ?
N4 Cu1 O1 73.99(9) . . ?
N4 Cu1 O1 73.99(9) 2_657 2_657 ?
N4 Cu1 N11 91.75(9) 2_657 . ?
N4 Cu1 N11 88.25(9) . . ?
N4 Cu1 N11 91.75(9) . 2_657 ?
N4 Cu1 N11 88.25(9) 2_657 2_657 ?
N4 Cu1 N4 180.0 . 2_657 ?
N7 O1 Cu1 128.05(18) . . ?
N10 N11 Cu1 122.38(19) . . ?
C2 N11 Cu1 130.3(2) . . ?
C2 N11 N10 107.3(2) . . ?
N9 N8 C3 120.6(2) . . ?
C2 N8 N9 108.8(2) . . ?
C2 N8 C3 130.5(3) . . ?
N3 N4 Cu1 121.2(2) . . ?
C1 N4 Cu1 131.6(2) . . ?
C1 N4 N3 107.2(2) . . ?
N13 N12 C5 122.6(3) . . ?
C6 N12 N13 108.1(3) . . ?
C6 N12 C5 129.2(3) . . ?
N2 N1 N5 124.7(3) . . ?
C1 N1 N2 110.0(3) . . ?
C1 N1 N5 125.2(3) . . ?
N2 N3 N4 109.8(3) . . ?
N9 N10 N11 109.3(2) . . ?
O1 N7 N6 123.1(3) . . ?
O2 N7 O1 119.8(3) . . ?
O2 N7 N6 117.1(3) . . ?
N10 N9 N8 107.1(2) . . ?
N14 N13 N12 106.7(3) . . ?
N7 N6 C1 116.5(3) . . ?
N13 N14 N15 110.3(3) . . ?
N3 N2 N1 106.8(2) . . ?
C6 N15 N14 106.1(3) . . ?
N1 N5 H5A 104(3) . . ?
N1 N5 H5B 98(3) . . ?
H5A N5 H5B 109(4) . . ?
H4A C4 H4B 107.5 . . ?
C3 C4 H4A 108.4 . . ?
C3 C4 H4B 108.4 . . ?
C5 C4 H4A 108.4 . . ?
C5 C4 H4B 108.4 . . ?
C5 C4 C3 115.4(2) . . ?
N11 C2 N8 107.6(3) . . ?
N11 C2 H2 126.2 . . ?
N8 C2 H2 126.2 . . ?
N8 C3 C4 112.1(2) . . ?
N8 C3 H3A 109.2 . . ?
N8 C3 H3B 109.2 . . ?
C4 C3 H3A 109.2 . . ?
C4 C3 H3B 109.2 . . ?
H3A C3 H3B 107.9 . . ?
N12 C5 C4 110.2(2) . . ?
N12 C5 H5C 109.6 . . ?
N12 C5 H5D 109.6 . . ?
C4 C5 H5C 109.6 . . ?
C4 C5 H5D 109.6 . . ?
H5C C5 H5D 108.1 . . ?
N4 C1 N1 106.2(3) . . ?
N4 C1 N6 134.8(3) . . ?
N1 C1 N6 119.0(3) . . ?
N12 C6 H6 125.6 . . ?
N15 C6 N12 108.8(3) . . ?
N15 C6 H6 125.6 . . ?

loop_
_geom_bond_atom_site_label_1
_geom_bond_atom_site_label_2
_geom_bond_distance
_geom_bond_site_symmetry_2
_geom_bond_publ_flag
Cu1 O1 2.408(2) 2_657 ?
Cu1 O1 2.408(2) . ?
Cu1 N11 2.001(2) 2_657 ?
Cu1 N11 2.001(2) . ?
Cu1 N4 1.998(2) 2_657 ?
Cu1 N4 1.998(2) . ?
O1 N7 1.280(3) . ?
N11 N10 1.360(3) . ?
N11 C2 1.317(4) . ?
O2 N7 1.238(3) . ?
N8 N9 1.350(4) . ?
N8 C2 1.330(4) . ?
N8 C3 1.469(4) . ?
N4 N3 1.369(3) . ?
N4 C1 1.341(4) . ?
N12 N13 1.344(3) . ?
N12 C5 1.468(4) . ?
N12 C6 1.333(4) . ?
N1 N2 1.349(4) . ?
N1 N5 1.403(4) . ?
N1 C1 1.342(4) . ?
N3 N2 1.294(4) . ?
N10 N9 1.291(4) . ?
N7 N6 1.322(4) . ?
N13 N14 1.294(4) . ?
N6 C1 1.366(4) . ?
N14 N15 1.355(4) . ?
N15 C6 1.313(4) . ?
N5 H5A 0.93(5) . ?
N5 H5B 0.81(5) . ?
C4 H4A 0.9900 . ?
C4 H4B 0.9900 . ?
C4 C3 1.515(4) . ?
C4 C5 1.511(4) . ?
C2 H2 0.9500 . ?
C3 H3A 0.9900 . ?
C3 H3B 0.9900 . ?
C5 H5C 0.9900 . ?
C5 H5D 0.9900 . ?
C6 H6 0.9500 . ?

loop_
_geom_contact_atom_site_label_1
_geom_contact_atom_site_label_2
_geom_contact_distance
_geom_contact_site_symmetry_1
_geom_contact_site_symmetry_2
_geom_contact_publ_flag
? ? ? ? ? ?

loop_
_geom_hbond_atom_site_label_D
_geom_hbond_atom_site_label_H
_geom_hbond_atom_site_label_A
_geom_hbond_distance_DH
_geom_hbond_distance_HA
_geom_hbond_distance_DA
_geom_hbond_angle_DHA
_geom_hbond_site_symmetry_A
? ? ? ? ? ? ? ?

loop_
_geom_torsion_atom_site_label_1
_geom_torsion_atom_site_label_2
_geom_torsion_atom_site_label_3
_geom_torsion_atom_site_label_4
_geom_torsion
_geom_torsion_site_symmetry_1
_geom_torsion_site_symmetry_2
_geom_torsion_site_symmetry_3
_geom_torsion_site_symmetry_4
_geom_torsion_publ_flag
Cu1 O1 N7 O2 148.5(2) . . . . ?
Cu1 O1 N7 N6 -33.1(4) . . . . ?
Cu1 N11 N10 N9 179.61(19) . . . . ?
Cu1 N11 C2 N8 179.91(18) . . . . ?
Cu1 N4 N3 N2 179.50(19) . . . . ?
Cu1 N4 C1 N1 -179.05(19) . . . . ?
Cu1 N4 C1 N6 -0.5(5) . . . . ?
O1 N7 N6 C1 0.2(4) . . . . ?
N11 N10 N9 N8 0.9(3) . . . . ?
O2 N7 N6 C1 178.7(3) . . . . ?
N4 N3 N2 N1 -0.3(3) . . . . ?
N12 N13 N14 N15 0.4(4) . . . . ?
N3 N4 C1 N1 0.7(3) . . . . ?
N3 N4 C1 N6 179.2(3) . . . . ?
N10 N11 C2 N8 0.3(3) . . . . ?
N7 N6 C1 N4 20.6(5) . . . . ?
N7 N6 C1 N1 -161.1(3) . . . . ?
N9 N8 C2 N11 0.2(3) . . . . ?
N9 N8 C3 C4 -57.8(3) . . . . ?
N13 N12 C5 C4 115.2(3) . . . . ?
N13 N12 C6 N15 0.0(4) . . . . ?
N13 N14 N15 C6 -0.4(4) . . . . ?
N14 N15 C6 N12 0.2(4) . . . . ?
N2 N1 C1 N4 -0.9(3) . . . . ?
N2 N1 C1 N6 -179.6(2) . . . . ?
N5 N1 N2 N3 -178.2(3) . . . . ?
N5 N1 C1 N4 178.1(3) . . . . ?
N5 N1 C1 N6 -0.7(4) . . . . ?
C2 N11 N10 N9 -0.7(3) . . . . ?
C2 N8 N9 N10 -0.7(3) . . . . ?
C2 N8 C3 C4 127.4(3) . . . . ?
C3 N8 N9 N10 -176.5(2) . . . . ?
C3 N8 C2 N11 175.5(3) . . . . ?
C3 C4 C5 N12 -64.0(3) . . . . ?
C5 N12 N13 N14 -178.8(3) . . . . ?
C5 N12 C6 N15 178.5(3) . . . . ?
C5 C4 C3 N8 -70.5(3) . . . . ?
C1 N4 N3 N2 -0.2(3) . . . . ?
C1 N1 N2 N3 0.7(3) . . . . ?
C6 N12 N13 N14 -0.3(3) . . . . ?
C6 N12 C5 C4 -63.1(4) . . . . ?
